data_4323229
loop_
_publ_author_name
'Robert T. Jonas'
'T. D. P. Stack'

_publ_contact_author
;
T. D. P. Stack
Department of Chemistry
Stanford University
Stanford, CA 94305
;
_publ_contact_author_email ' STACK@LELAND.STANFORD.EDU '
_publ_contact_author_fax ' (650) 725-0259 '
_publ_contact_author_phone ' (650) 725-8736 '
_publ_section_title
;
 Synthesis and Characterization of a Family of Systematically Varied
 Tris(2-pyridyl)methoxymethane Ligands: Copper(I) and Copper(II) Complexes
;
_journal_name_full 'Inorganic Chemistry'
_journal_page_first 6615
_journal_page_last 6629
_journal_paper_doi 10.1021/ic9713487
_journal_volume 37
_journal_year 1998
_chemical_formula_moiety 'C36 H30 '
_chemical_formula_sum 'C36 H30 Cu F6 N6 O8 S2'
_chemical_formula_weight 462.63
_space_group_IT_number 2
_symmetry_cell_setting triclinic
_symmetry_Int_Tables_number 2
_symmetry_space_group_name_Hall '-P 1'
_symmetry_space_group_name_H-M 'P -1'
_cell_angle_alpha 73.58(1)
_cell_angle_beta 68.07(1)
_cell_angle_gamma 86.24(1)
_cell_formula_units_Z 1
_cell_length_a 8.5700
_cell_length_b 10.3400
_cell_length_c 11.7900
_cell_measurement_reflns_used 23
_cell_measurement_temperature 476.4
_cell_measurement_theta_max 18.5
_cell_measurement_theta_min 18.0
_cell_volume 928.69(8)
_computing_cell_refinement 'MSC/AFC Diffractometer Control'
_computing_data_collection 'MSC/AFC Diffractometer Control'
_computing_data_reduction teXsan
_computing_publication_material teXsan
_computing_structure_refinement teXsan
_computing_structure_solution
;
SAPI91 (Fan, 1991)
;
_diffrn_ambient_temperature 476.4
_diffrn_measurement_device CAD4
_diffrn_measurement_method \w
_diffrn_orient_matrix_UB_11 -0.10610
_diffrn_orient_matrix_UB_12 0.04462
_diffrn_orient_matrix_UB_13 -0.00293
_diffrn_orient_matrix_UB_21 0.04946
_diffrn_orient_matrix_UB_22 0.08827
_diffrn_orient_matrix_UB_23 -0.00714
_diffrn_orient_matrix_UB_31 0.04639
_diffrn_orient_matrix_UB_32 0.02022
_diffrn_orient_matrix_UB_33 -0.09483
_diffrn_radiation_detector 'scintillation counter'
_diffrn_radiation_monochromator graphite
_diffrn_radiation_source 'X-ray tube'
_diffrn_radiation_type 'Mo K\a'
_diffrn_radiation_wavelength 0.7109
_diffrn_reflns_av_R_equivalents 0.00010
_diffrn_reflns_limit_h_max -100
_diffrn_reflns_limit_h_min 100
_diffrn_reflns_limit_k_max -100
_diffrn_reflns_limit_k_min 100
_diffrn_reflns_limit_l_max -100
_diffrn_reflns_limit_l_min 100
_diffrn_reflns_number 3423
_diffrn_reflns_reduction_process 'Lp corrections applied'
_diffrn_reflns_theta_max 24.98
_diffrn_reflns_theta_min 0.00
_diffrn_standards_decay_% -1.78
_diffrn_standards_interval_count 200
_diffrn_standards_number 3
_exptl_absorpt_coefficient_mu 0.047
_exptl_absorpt_correction_T_max 0.998
_exptl_absorpt_correction_T_min 0.921
_exptl_absorpt_correction_type psi-scans
_exptl_crystal_colour blue
_exptl_crystal_density_diffrn 0.827
_exptl_crystal_density_meas ?
_exptl_crystal_description block
_exptl_crystal_F_000 246.00
_exptl_crystal_size_max 0.50
_exptl_crystal_size_mid 0.30
_exptl_crystal_size_min 0.30
_refine_diff_density_max 0.58
_refine_diff_density_min -0.57
_refine_ls_extinction_method none
_refine_ls_goodness_of_fit_ref 4.530
_refine_ls_hydrogen_treatment noref
_refine_ls_matrix_type full
_refine_ls_number_constraints 0
_refine_ls_number_parameters 268
_refine_ls_number_reflns 2889
_refine_ls_number_restraints 0
_refine_ls_R_factor_gt 0.0380
_refine_ls_shift/su_max 0.0200
_refine_ls_shift/su_mean 0.0000
_refine_ls_structure_factor_coef F
_refine_ls_weighting_details 'w = 1/[\s^2^(Fo) + 0.00002|Fo|^2^]'
_refine_ls_weighting_scheme sigma
_refine_ls_wR_factor_ref 0.0490
_reflns_number_gt 2889
_reflns_number_total 3249
_reflns_threshold_expression I>3.00\s(I)
_cod_data_source_file ic9713487_08.cif
_cod_data_source_block '__[(L0)2Cu](OTf)2'
_cod_depositor_comments
;
The following automatic conversions were performed:

'_exptl_crystal_density_meas' value 'not measured' was changed to '?'
- the value is perceived as not measured.

Automatic conversion script
Id: cif_fix_values 3008 2015-01-20 13:52:24Z robertas 
;
_cod_original_cell_volume 928.69(6)
_cod_original_sg_symbol_H-M 'P -1 '
_cod_original_formula_sum 'C36 H30 '
_cod_database_code 4323229

loop_
_symmetry_equiv_pos_as_xyz
'   +x,   +y,   +z'
'   -x,   -y,   -z'

loop_
_atom_site_label
_atom_site_fract_x
_atom_site_fract_y
_atom_site_fract_z
_atom_site_U_iso_or_equiv
_atom_site_occupancy
_atom_site_refinement_flags
_atom_site_adp_type
_atom_site_calc_flag
_atom_site_calc_attached_atom
Cu(1) 1.0000 0.0000 1.0000 0.0194(1) 0.500 S Uani d ?
S(1) 1.4225(1) -0.34512(8) 0.75090(8) 0.0320(2) 1.000 . Uani d ?
F(1) 1.2535(4) -0.3787(3) 0.6159(3) 0.087(1) 1.000 . Uani d ?
F(2) 1.1308(3) -0.4654(3) 0.8163(3) 0.085(1) 1.000 . Uani d ?
F(3) 1.3376(4) -0.5624(3) 0.7144(3) 0.089(1) 1.000 . Uani d ?
O(1) 0.8650(3) -0.0960(2) 1.4259(2) 0.0225(6) 1.000 . Uani d ?
O(2) 1.3447(4) -0.2186(3) 0.7501(3) 0.059(1) 1.000 . Uani d ?
O(3) 1.5783(3) -0.3408(3) 0.6459(2) 0.0485(8) 1.000 . Uani d ?
O(4) 1.4239(3) -0.4235(3) 0.8721(2) 0.0444(8) 1.000 . Uani d ?
N(1) 1.0895(3) -0.1794(3) 1.1339(2) 0.0230(7) 1.000 . Uani d ?
N(2) 1.0485(3) 0.1121(2) 1.0968(2) 0.0209(7) 1.000 . Uani d ?
N(3) 0.7684(3) -0.0387(2) 1.1410(2) 0.0207(7) 1.000 . Uani d ?
C(1) 0.9127(4) -0.0742(3) 1.2935(3) 0.0193(8) 1.000 . Uani d ?
C(2) 0.7424(4) -0.0074(3) 1.4835(3) 0.0306(9) 1.000 . Uani d ?
C(3) 1.0290(4) -0.1878(3) 1.2587(3) 0.0201(8) 1.000 . Uani d ?
C(4) 1.0664(4) -0.2899(3) 1.3474(3) 0.0275(9) 1.000 . Uani d ?
C(5) 1.1763(4) -0.3859(3) 1.3057(4) 0.033(1) 1.000 . Uani d ?
C(6) 1.2418(4) -0.3769(3) 1.1768(4) 0.032(1) 1.000 . Uani d ?
C(7) 1.1936(4) -0.2741(3) 1.0950(3) 0.0287(9) 1.000 . Uani d ?
C(8) 1.0132(4) 0.0623(3) 1.2221(3) 0.0200(8) 1.000 . Uani d ?
C(9) 1.0745(4) 0.1277(3) 1.2854(3) 0.0279(9) 1.000 . Uani d ?
C(10) 1.1688(5) 0.2474(4) 1.2204(3) 0.036(1) 1.000 . Uani d ?
C(11) 1.1994(4) 0.3013(3) 1.0924(3) 0.035(1) 1.000 . Uani d ?
C(12) 1.1361(4) 0.2312(3) 1.0350(3) 0.0291(9) 1.000 . Uani d ?
C(13) 0.7570(4) -0.0887(3) 1.2619(3) 0.0188(8) 1.000 . Uani d ?
C(14) 0.6159(4) -0.1605(3) 1.3552(3) 0.0260(9) 1.000 . Uani d ?
C(15) 0.4765(4) -0.1715(3) 1.3255(3) 0.0302(9) 1.000 . Uani d ?
C(16) 0.4815(4) -0.1080(4) 1.2047(3) 0.032(1) 1.000 . Uani d ?
C(17) 0.6295(4) -0.0455(3) 1.1148(3) 0.0265(9) 1.000 . Uani d ?
C(18) 1.2787(6) -0.4433(4) 0.7223(4) 0.051(1) 1.000 . Uani d ?
H(1) 0.6411 -0.0162 1.4703 0.037 1.000 . Uiso c ?
H(2) 0.7854 0.0833 1.4461 0.037 1.000 . Uiso c ?
H(3) 0.7192 -0.0314 1.5725 0.037 1.000 . Uiso c ?
H(4) 1.0184 -0.2946 1.4356 0.034 1.000 . Uiso c ?
H(5) 1.2061 -0.4570 1.3638 0.040 1.000 . Uiso c ?
H(6) 1.3191 -0.4403 1.1456 0.039 1.000 . Uiso c ?
H(7) 1.2361 -0.2700 1.0073 0.035 1.000 . Uiso c ?
H(8) 1.0519 0.0901 1.3738 0.034 1.000 . Uiso c ?
H(9) 1.2122 0.2922 1.2631 0.043 1.000 . Uiso c ?
H(10) 1.2626 0.3842 1.0454 0.043 1.000 . Uiso c ?
H(11) 1.1546 0.2686 0.9475 0.035 1.000 . Uiso c ?
H(12) 0.6138 -0.2022 1.4388 0.031 1.000 . Uiso c ?
H(13) 0.3785 -0.2222 1.3878 0.037 1.000 . Uiso c ?
H(14) 0.3842 -0.1084 1.1845 0.038 1.000 . Uiso c ?
H(15) 0.6346 -0.0048 1.0302 0.032 1.000 . Uiso c ?

loop_
_atom_site_aniso_label
_atom_site_aniso_U_11
_atom_site_aniso_U_22
_atom_site_aniso_U_33
_atom_site_aniso_U_12
_atom_site_aniso_U_13
_atom_site_aniso_U_23
Cu(1) 0.0187(3) 0.0231(3) 0.0193(3) 0.0007(2) -0.0086(2) -0.0082(2)
S(1) 0.0377(5) 0.0258(5) 0.0318(5) 0.0074(4) -0.0151(4) -0.0052(4)
F(1) 0.109(2) 0.092(2) 0.076(2) -0.031(2) -0.064(2) 0.000(2)
F(2) 0.042(2) 0.094(2) 0.095(2) -0.015(1) -0.021(2) 0.006(2)
F(3) 0.114(2) 0.046(2) 0.127(3) 0.002(2) -0.052(2) -0.043(2)
O(1) 0.026(1) 0.027(1) 0.018(1) 0.0076(9) -0.0118(9) -0.0080(9)
O(2) 0.085(2) 0.032(2) 0.076(2) 0.027(1) -0.048(2) -0.019(1)
O(3) 0.043(2) 0.062(2) 0.033(1) -0.003(1) -0.009(1) -0.007(1)
O(4) 0.046(2) 0.048(2) 0.032(1) 0.012(1) -0.014(1) -0.003(1)
N(1) 0.023(1) 0.023(1) 0.027(1) 0.006(1) -0.012(1) -0.010(1)
N(2) 0.022(1) 0.020(1) 0.023(1) 0.002(1) -0.011(1) -0.007(1)
N(3) 0.020(1) 0.023(1) 0.021(1) 0.002(1) -0.010(1) -0.006(1)
C(1) 0.020(2) 0.023(2) 0.019(2) 0.005(1) -0.010(1) -0.009(1)
C(2) 0.032(2) 0.037(2) 0.029(2) 0.011(2) -0.015(2) -0.017(2)
C(3) 0.018(1) 0.020(2) 0.027(2) 0.001(1) -0.011(1) -0.009(1)
C(4) 0.030(2) 0.024(2) 0.031(2) 0.003(1) -0.016(2) -0.005(1)
C(5) 0.036(2) 0.022(2) 0.049(2) 0.010(1) -0.027(2) -0.008(2)
C(6) 0.027(2) 0.023(2) 0.051(2) 0.009(1) -0.018(2) -0.018(2)
C(7) 0.027(2) 0.030(2) 0.035(2) 0.006(1) -0.011(2) -0.018(2)
C(8) 0.018(2) 0.020(2) 0.026(2) 0.007(1) -0.012(1) -0.010(1)
C(9) 0.033(2) 0.030(2) 0.030(2) 0.002(1) -0.020(2) -0.011(1)
C(10) 0.042(2) 0.035(2) 0.043(2) -0.002(2) -0.025(2) -0.017(2)
C(11) 0.041(2) 0.026(2) 0.041(2) -0.008(2) -0.016(2) -0.008(2)
C(12) 0.034(2) 0.025(2) 0.029(2) -0.001(1) -0.013(2) -0.006(1)
C(13) 0.021(2) 0.018(2) 0.021(2) 0.005(1) -0.011(1) -0.008(1)
C(14) 0.026(2) 0.031(2) 0.023(2) -0.000(1) -0.009(1) -0.008(1)
C(15) 0.022(2) 0.037(2) 0.030(2) -0.004(1) -0.005(1) -0.011(2)
C(16) 0.020(2) 0.045(2) 0.036(2) -0.001(1) -0.014(2) -0.014(2)
C(17) 0.024(2) 0.035(2) 0.025(2) 0.003(1) -0.016(1) -0.008(1)
C(18) 0.056(3) 0.041(2) 0.056(3) -0.002(2) -0.027(2) -0.004(2)

loop_
_atom_type_symbol
_atom_type_oxidation_number
_atom_type_number_in_cell
_atom_type_scat_dispersion_real
_atom_type_scat_dispersion_imag
_atom_type_scat_source
C 0 36 0.002 0.002
;International Tables for Crystallography
(1992, Vol. C, Table 6.1.1.2)
;
H 0 30 0.000 0.000
;International Tables for Crystallography
(1992, Vol. C, Table 6.1.1.2)
;

loop_
_geom_angle_atom_site_label_1
_geom_angle_atom_site_label_2
_geom_angle_atom_site_label_3
_geom_angle
_geom_angle_site_symmetry_1
_geom_angle_site_symmetry_2
_geom_angle_site_symmetry_3
_geom_angle_publ_flag
N(1) Cu(1) N(1) 180.00 . . . ?
N(1) Cu(1) N(2) 84.3(1) . . . ?
N(1) Cu(1) N(2) 95.7(1) . . . ?
N(1) Cu(1) N(3) 86.15(9) . . . ?
N(1) Cu(1) N(3) 93.85(9) . . . ?
N(1) Cu(1) N(2) 95.7(1) 2_757 2_757 2_757 ?
N(1) Cu(1) N(2) 84.3(1) 2_757 2_757 2_757 ?
N(1) Cu(1) N(3) 93.85(9) 2_757 2_757 2_757 ?
N(1) Cu(1) N(3) 86.15(9) 2_757 2_757 2_757 ?
N(2) Cu(1) N(2) 180.00 . . . ?
N(2) Cu(1) N(3) 86.1(1) . . . ?
N(2) Cu(1) N(3) 93.9(1) . . . ?
N(2) Cu(1) N(3) 93.9(1) 2_757 2_757 2_757 ?
N(2) Cu(1) N(3) 86.1(1) 2_757 2_757 2_757 ?
N(3) Cu(1) N(3) 180.00 . . . ?
O(2) S(1) O(3) 114.9(2) . . . ?
O(2) S(1) O(4) 115.2(2) . . . ?
O(2) S(1) C(18) 103.3(2) . . . ?
O(3) S(1) O(4) 114.4(2) . . . ?
O(3) S(1) C(18) 103.5(2) . . . ?
O(4) S(1) C(18) 103.3(2) . . . ?
C(1) O(1) C(2) 116.7(2) . . . ?
Cu(1) N(1) C(3) 117.2(2) . . . ?
Cu(1) N(1) C(7) 125.0(2) . . . ?
C(3) N(1) C(7) 117.8(3) . . . ?
Cu(1) N(2) C(8) 120.1(2) . . . ?
Cu(1) N(2) C(12) 120.5(2) . . . ?
C(8) N(2) C(12) 118.9(3) . . . ?
Cu(1) N(3) C(13) 119.0(2) . . . ?
Cu(1) N(3) C(17) 121.0(2) . . . ?
C(13) N(3) C(17) 118.2(2) . . . ?
O(1) C(1) C(3) 106.5(2) . . . ?
O(1) C(1) C(8) 109.5(3) . . . ?
O(1) C(1) C(13) 110.0(2) . . . ?
C(3) C(1) C(8) 108.6(2) . . . ?
C(3) C(1) C(13) 107.3(3) . . . ?
C(8) C(1) C(13) 114.7(2) . . . ?
O(1) C(2) H(1) 109.6 . . . no
O(1) C(2) H(2) 109.7 . . . no
O(1) C(2) H(3) 109.5 . . . no
H(1) C(2) H(2) 109.5 . . . no
H(1) C(2) H(3) 109.2 . . . no
H(2) C(2) H(3) 109.4 . . . no
N(1) C(3) C(1) 113.9(3) . . . ?
N(1) C(3) C(4) 123.0(3) . . . ?
C(1) C(3) C(4) 123.1(3) . . . ?
C(3) C(4) C(5) 118.5(3) . . . ?
C(3) C(4) H(4) 121.0 . . . no
C(5) C(4) H(4) 120.5 . . . no
C(4) C(5) C(6) 118.9(3) . . . ?
C(4) C(5) H(5) 120.9 . . . no
C(6) C(5) H(5) 120.2 . . . no
C(5) C(6) C(7) 118.8(3) . . . ?
C(5) C(6) H(6) 120.5 . . . no
C(7) C(6) H(6) 120.6 . . . no
N(1) C(7) C(6) 122.8(3) . . . ?
N(1) C(7) H(7) 118.6 . . . no
C(6) C(7) H(7) 118.6 . . . no
N(2) C(8) C(1) 119.1(3) . . . ?
N(2) C(8) C(9) 120.5(3) . . . ?
C(1) C(8) C(9) 120.3(3) . . . ?
C(8) C(9) C(10) 120.1(3) . . . ?
C(8) C(9) H(8) 120.1 . . . no
C(10) C(9) H(8) 119.8 . . . no
C(9) C(10) C(11) 119.2(4) . . . ?
C(9) C(10) H(9) 120.5 . . . no
C(11) C(10) H(9) 120.3 . . . no
C(10) C(11) C(12) 117.9(3) . . . ?
C(10) C(11) H(10) 121.2 . . . no
C(12) C(11) H(10) 121.0 . . . no
N(2) C(12) C(11) 123.3(3) . . . ?
N(2) C(12) H(11) 118.4 . . . no
C(11) C(12) H(11) 118.3 . . . no
N(3) C(13) C(1) 118.3(2) . . . ?
N(3) C(13) C(14) 121.9(3) . . . ?
C(1) C(13) C(14) 119.6(3) . . . ?
C(13) C(14) C(15) 118.8(3) . . . ?
C(13) C(14) H(12) 120.7 . . . no
C(15) C(14) H(12) 120.5 . . . no
C(14) C(15) C(16) 119.3(3) . . . ?
C(14) C(15) H(13) 120.3 . . . no
C(16) C(15) H(13) 120.4 . . . no
C(15) C(16) C(17) 118.5(4) . . . ?
C(15) C(16) H(14) 120.5 . . . no
C(17) C(16) H(14) 121.0 . . . no
N(3) C(17) C(16) 122.7(3) . . . ?
N(3) C(17) H(15) 118.7 . . . no
C(16) C(17) H(15) 118.6 . . . no
S(1) C(18) F(1) 111.0(3) . . . ?
S(1) C(18) F(2) 111.4(4) . . . ?
S(1) C(18) F(3) 110.7(4) . . . ?
F(1) C(18) F(2) 107.5(4) . . . ?
F(1) C(18) F(3) 109.5(4) . . . ?
F(2) C(18) F(3) 106.5(3) . . . ?

loop_
_geom_bond_atom_site_label_1
_geom_bond_atom_site_label_2
_geom_bond_distance
_geom_bond_site_symmetry_1
_geom_bond_site_symmetry_2
_geom_bond_publ_flag
Cu(1) N(1) 2.364(3) . . ?
Cu(1) N(1) 2.364(3) . . ?
Cu(1) N(2) 1.997(3) . . ?
Cu(1) N(2) 1.997(3) . . ?
Cu(1) N(3) 2.032(2) . . ?
Cu(1) N(3) 2.032(2) . . ?
S(1) O(2) 1.428(3) . . ?
S(1) O(3) 1.435(2) . . ?
S(1) O(4) 1.434(3) . . ?
S(1) C(18) 1.824(6) . . ?
F(1) C(18) 1.333(6) . . ?
F(2) C(18) 1.316(4) . . ?
F(3) C(18) 1.314(5) . . ?
O(1) C(1) 1.412(4) . . ?
O(1) C(2) 1.448(4) . . ?
N(1) C(3) 1.343(4) . . ?
N(1) C(7) 1.341(4) . . ?
N(2) C(8) 1.340(4) . . ?
N(2) C(12) 1.348(4) . . ?
N(3) C(13) 1.339(4) . . ?
N(3) C(17) 1.347(5) . . ?
C(1) C(3) 1.535(4) . . ?
C(1) C(8) 1.545(4) . . ?
C(1) C(13) 1.540(5) . . ?
C(2) H(1) 0.95 . . no
C(2) H(2) 0.95 . . no
C(2) H(3) 0.95 . . no
C(3) C(4) 1.376(4) . . ?
C(4) C(5) 1.387(5) . . ?
C(4) H(4) 0.95 . . no
C(5) C(6) 1.386(6) . . ?
C(5) H(5) 0.95 . . no
C(6) C(7) 1.375(5) . . ?
C(6) H(6) 0.95 . . no
C(7) H(7) 0.95 . . no
C(8) C(9) 1.383(6) . . ?
C(9) C(10) 1.381(5) . . ?
C(9) H(8) 0.95 . . no
C(10) C(11) 1.380(5) . . ?
C(10) H(9) 0.95 . . no
C(11) C(12) 1.371(6) . . ?
C(11) H(10) 0.95 . . no
C(12) H(11) 0.95 . . no
C(13) C(14) 1.373(4) . . ?
C(14) C(15) 1.385(6) . . ?
C(14) H(12) 0.95 . . no
C(15) C(16) 1.375(5) . . ?
C(15) H(13) 0.95 . . no
C(16) C(17) 1.366(4) . . ?
C(16) H(14) 0.95 . . no
C(17) H(15) 0.95 . . no

loop_
_geom_torsion_atom_site_label_1
_geom_torsion_atom_site_label_2
_geom_torsion_atom_site_label_3
_geom_torsion_atom_site_label_4
_geom_torsion_site_symmetry_1
_geom_torsion_site_symmetry_2
_geom_torsion_site_symmetry_3
_geom_torsion_site_symmetry_4
_geom_torsion
_geom_torsion_publ_flag
Cu(1) N(1) C(3) C(1) . . . . -1.6(4) no
Cu(1) N(1) C(3) C(4) . . . . 177.6(3) no
Cu(1) N(1) C(7) C(6) . . . . -179.8(3) no
Cu(1) N(1) C(3) C(1) . . . . 1.6(4) no
Cu(1) N(1) C(3) C(4) . . . . -177.6(3) no
Cu(1) N(1) C(7) C(6) . . . . 179.8(3) no
Cu(1) N(2) C(8) C(1) . . . . -8.4(4) no
Cu(1) N(2) C(8) C(9) . . . . 167.7(2) no
Cu(1) N(2) C(12) C(11) . . . . -168.0(3) no
Cu(1) N(2) C(8) C(1) . . . . 8.4(4) no
Cu(1) N(2) C(8) C(9) . . . . -167.7(2) no
Cu(1) N(2) C(12) C(11) . . . . 168.0(3) no
Cu(1) N(3) C(13) C(1) . . . . 18.5(4) no
Cu(1) N(3) C(13) C(14) . . . . -156.5(3) no
Cu(1) N(3) C(17) C(16) . . . . 160.5(3) no
Cu(1) N(3) C(13) C(1) . . . . -18.5(4) no
Cu(1) N(3) C(13) C(14) . . . . 156.5(3) no
Cu(1) N(3) C(17) C(16) . . . . -160.5(3) no
F(1) C(18) S(1) O(2) . . . . 55.3(3) no
F(1) C(18) S(1) O(3) . . . . -64.8(3) no
F(1) C(18) S(1) O(4) . . . . 175.6(3) no
F(2) C(18) S(1) O(2) . . . . -64.5(3) no
F(2) C(18) S(1) O(3) . . . . 175.4(3) no
F(2) C(18) S(1) O(4) . . . . 55.8(3) no
F(3) C(18) S(1) O(2) . . . . 177.1(3) no
F(3) C(18) S(1) O(3) . . . . 57.0(3) no
F(3) C(18) S(1) O(4) . . . . -62.6(3) no
O(1) C(1) C(3) N(1) . . . . -178.4(3) no
O(1) C(1) C(3) C(4) . . . . 2.4(4) no
O(1) C(1) C(8) N(2) . . . . -170.0(2) no
O(1) C(1) C(8) C(9) . . . . 13.9(4) no
O(1) C(1) C(13) N(3) . . . . 163.2(3) no
O(1) C(1) C(13) C(14) . . . . -21.6(4) no
N(1) Cu(1) N(1) C(3) . . . . -21.6(4) no
N(1) Cu(1) N(1) C(7) . . . . -21.6(4) no
N(1) Cu(1) N(2) C(8) . . . . -37.9(2) no
N(1) Cu(1) N(2) C(12) . . . . 133.6(2) no
N(1) Cu(1) N(2) C(8) . . . . -142.1(2) no
N(1) Cu(1) N(2) C(12) . . . . 46.4(2) no
N(1) Cu(1) N(3) C(13) . . . . 30.1(2) no
N(1) Cu(1) N(3) C(17) . . . . -134.2(3) no
N(1) Cu(1) N(3) C(13) . . . . 149.9(2) no
N(1) Cu(1) N(3) C(17) . . . . -45.8(3) no
N(1) C(3) C(1) C(8) . . . . -60.6(4) no
N(1) C(3) C(1) C(13) . . . . 63.9(3) no
N(1) C(3) C(4) C(5) . . . . 2.4(5) no
N(1) C(7) C(6) C(5) . . . . 2.0(6) no
N(2) Cu(1) N(1) C(3) . . . . 45.6(2) no
N(2) Cu(1) N(1) C(7) . . . . -135.5(3) no
N(2) Cu(1) N(1) C(3) . . . . 134.4(2) no
N(2) Cu(1) N(1) C(7) . . . . -44.5(3) no
N(2) Cu(1) N(2) C(8) . . . . -44.5(3) no
N(2) Cu(1) N(2) C(12) . . . . -44.5(3) no
N(2) Cu(1) N(3) C(13) . . . . -54.4(2) no
N(2) Cu(1) N(3) C(17) . . . . 141.2(3) no
N(2) Cu(1) N(3) C(13) . . . . -125.6(2) no
N(2) Cu(1) N(3) C(17) . . . . 38.8(3) no
N(2) C(8) C(1) C(3) . . . . 74.1(4) no
N(2) C(8) C(1) C(13) . . . . -45.8(4) no
N(2) C(8) C(9) C(10) . . . . 1.9(5) no
N(2) C(12) C(11) C(10) . . . . -1.1(5) no
N(3) Cu(1) N(1) C(3) . . . . -40.9(2) no
N(3) Cu(1) N(1) C(7) . . . . 138.0(3) no
N(3) Cu(1) N(1) C(3) . . . . -139.1(2) no
N(3) Cu(1) N(1) C(7) . . . . 42.0(3) no
N(3) Cu(1) N(2) C(8) . . . . 48.6(2) no
N(3) Cu(1) N(2) C(12) . . . . -139.9(3) no
N(3) Cu(1) N(2) C(8) . . . . 131.4(2) no
N(3) Cu(1) N(2) C(12) . . . . -40.1(3) no
N(3) Cu(1) N(3) C(13) . . . . -170.4927 no
N(3) Cu(1) N(3) C(17) . . . . -6.2989 no
N(3) C(13) C(1) C(3) . . . . -81.4(3) no
N(3) C(13) C(1) C(8) . . . . 39.3(4) no
N(3) C(13) C(14) C(15) . . . . -5.6(5) no
N(3) C(17) C(16) C(15) . . . . -2.9(6) no
C(1) C(3) N(1) C(7) . . . . 179.4(3) no
C(1) C(3) C(4) C(5) . . . . -178.4(3) no
C(1) C(8) N(2) C(12) . . . . 180.0(3) no
C(1) C(8) C(9) C(10) . . . . 177.9(3) no
C(1) C(13) N(3) C(17) . . . . -176.7(3) no
C(1) C(13) C(14) C(15) . . . . 179.4(3) no
C(2) O(1) C(1) C(3) . . . . -174.8(3) no
C(2) O(1) C(1) C(8) . . . . 68.0(3) no
C(2) O(1) C(1) C(13) . . . . -58.9(3) no
C(3) N(1) C(7) C(6) . . . . -0.9(5) no
C(3) C(1) C(8) C(9) . . . . -102.0(3) no
C(3) C(1) C(13) C(14) . . . . 93.8(3) no
C(3) C(4) C(5) C(6) . . . . -1.2(6) no
C(4) C(3) N(1) C(7) . . . . -1.4(5) no
C(4) C(3) C(1) C(8) . . . . 120.2(3) no
C(4) C(3) C(1) C(13) . . . . -115.3(4) no
C(4) C(5) C(6) C(7) . . . . -0.9(6) no
C(8) N(2) C(12) C(11) . . . . 3.6(5) no
C(8) C(1) C(13) C(14) . . . . -145.5(3) no
C(8) C(9) C(10) C(11) . . . . 0.7(5) no
C(9) C(8) N(2) C(12) . . . . -3.9(4) no
C(9) C(8) C(1) C(13) . . . . 138.1(3) no
C(9) C(10) C(11) C(12) . . . . -1.1(5) no
C(13) N(3) C(17) C(16) . . . . -4.0(5) no
C(13) C(14) C(15) C(16) . . . . -1.5(5) no
C(14) C(13) N(3) C(17) . . . . 8.2(5) no
C(14) C(15) C(16) C(17) . . . . 5.5(6) no
